data_1569447
loop_
_publ_author_name
'Marr, Zoe Y.'
'Thapa Magar, Rajani'
'Fournier, Bertrand'
'Benedict, Jason B.'
'Rack, Jeffrey J.'

_publ_section_title
;
 Photocrystallography of [Ru(bpy)2(dmso)2]2+ reveals an O-bonded
 metastable state
;
_journal_issue 26
_journal_name_full 'Chemical Science'
_journal_page_first 7279
_journal_page_last 7284
_journal_paper_doi 10.1039/D3SC01526B
_journal_volume 14
_journal_year 2023
_chemical_formula_moiety 'C24 H28 N4 O2 Ru S2, 2(C24 H20 B), 0.758(C2 H3 N)'
_chemical_formula_sum 'C73.51 H70.28 B2 N4.76 O2 Ru S2'
_chemical_formula_weight 1239.21
_chemical_properties_physical Light-sensitive
_space_group_crystal_system monoclinic
_space_group_IT_number 14
_space_group_name_Hall '-P 2ybc'
_space_group_name_H-M_alt 'P 1 21/c 1'
_atom_sites_solution_hydrogens geom
_atom_sites_solution_primary dual
_audit_creation_date 2022-12-12
_audit_creation_method
;
Olex2 1.5
(compiled 2022.04.07 svn.rca3783a0 for OlexSys, GUI svn.r6498)
;
_audit_update_record
;
2022-12-13 deposited with the CCDC.	2023-06-08 downloaded from the CCDC.
;
_cell_angle_alpha 90
_cell_angle_beta 119.1730(10)
_cell_angle_gamma 90
_cell_formula_units_Z 4
_cell_length_a 22.0479(8)
_cell_length_b 14.2689(6)
_cell_length_c 22.3824(9)
_cell_measurement_reflns_used 9896
_cell_measurement_temperature 90
_cell_measurement_theta_max 23.93
_cell_measurement_theta_min 2.31
_cell_volume 6148.3(4)
_computing_cell_refinement 'SAINT V8.40B (?, 2016)'
_computing_data_reduction 'SAINT V8.40B (?, 2016)'
_computing_molecular_graphics 'Olex2 1.5 (Dolomanov et al., 2009)'
_computing_publication_material 'Olex2 1.5 (Dolomanov et al., 2009)'
_computing_structure_refinement 'XL  (Sheldrick, 2008)'
_computing_structure_solution 'SHELXT 2018/2 (Sheldrick, 2018)'
_diffrn_ambient_temperature 90
_diffrn_measured_fraction_theta_full 1.000
_diffrn_measured_fraction_theta_max 0.999
_diffrn_measurement_device_type 'Bruker APEX-II CCD'
_diffrn_measurement_method '\f and \w scans'
_diffrn_radiation_type MoK\a
_diffrn_radiation_wavelength 0.71073
_diffrn_reflns_av_R_equivalents 0.0602
_diffrn_reflns_av_unetI/netI 0.0386
_diffrn_reflns_Laue_measured_fraction_full 1.000
_diffrn_reflns_Laue_measured_fraction_max 0.999
_diffrn_reflns_limit_h_max 27
_diffrn_reflns_limit_h_min -27
_diffrn_reflns_limit_k_max 18
_diffrn_reflns_limit_k_min -18
_diffrn_reflns_limit_l_max 28
_diffrn_reflns_limit_l_min -28
_diffrn_reflns_number 108163
_diffrn_reflns_point_group_measured_fraction_full 1.000
_diffrn_reflns_point_group_measured_fraction_max 0.999
_diffrn_reflns_theta_full 25.242
_diffrn_reflns_theta_max 26.765
_diffrn_reflns_theta_min 1.767
_diffrn_source_current 24.0
_diffrn_source_power 1.2
_diffrn_source_voltage 50.0
_diffrn_standards_number 0
_exptl_absorpt_coefficient_mu 0.375
_exptl_absorpt_correction_T_max 0.7454
_exptl_absorpt_correction_T_min 0.6765
_exptl_absorpt_correction_type multi-scan
_exptl_absorpt_process_details
;
SADABS-2016/2 (Bruker,2016/2) was used for absorption correction.
wR2(int) was 0.1025 before and 0.0581 after correction.
The Ratio of minimum to maximum transmission is 0.9076.
The \l/2 correction factor is Not present.
;
_exptl_crystal_colour 'dark red'
_exptl_crystal_colour_modifier dark
_exptl_crystal_colour_primary red
_exptl_crystal_density_diffrn 1.339
_exptl_crystal_description plate
_exptl_crystal_F_000 2587
_exptl_crystal_size_max 0.14
_exptl_crystal_size_mid 0.14
_exptl_crystal_size_min 0.02
_refine_diff_density_max 0.921
_refine_diff_density_min -0.539
_refine_diff_density_rms 0.068
_refine_ls_extinction_method none
_refine_ls_goodness_of_fit_ref 1.027
_refine_ls_hydrogen_treatment constr
_refine_ls_matrix_type full
_refine_ls_number_parameters 868
_refine_ls_number_reflns 13089
_refine_ls_number_restraints 163
_refine_ls_restrained_S_all 1.027
_refine_ls_R_factor_all 0.0583
_refine_ls_R_factor_gt 0.0410
_refine_ls_shift/su_max 0.001
_refine_ls_shift/su_mean 0.000
_refine_ls_structure_factor_coef Fsqd
_refine_ls_weighting_details 'w=1/[\s^2^(Fo^2^)+(0.0472P)^2^+6.3829P] where P=(Fo^2^+2Fc^2^)/3'
_refine_ls_weighting_scheme calc
_refine_ls_wR_factor_gt 0.1018
_refine_ls_wR_factor_ref 0.1091
_reflns_Friedel_coverage 0.000
_reflns_number_gt 10265
_reflns_number_total 13089
_reflns_threshold_expression 'I > 2\s(I)'
_cod_data_source_file d3sc01526b2.cif
_cod_data_source_block p21_c_CCDC1
_cod_database_code 1569447
_shelx_shelxl_version_number 2018/3
_shelx_space_group_comment
;
The symmetry employed for this shelxl refinement is uniquely defined
by the following loop, which should always be used as a source of
symmetry information in preference to the above space-group names.
They are only intended as comments.
;
_shelx_estimated_absorpt_t_max 0.993
_shelx_estimated_absorpt_t_min 0.949
_olex2_refinement_description
;
1. Fixed Uiso
 At 1.2 times of:
  All C(H) groups
 At 1.5 times of:
  All C(H,H,H) groups
2. Restrained distances
 O1A-S1A
 1.5 with sigma of 0.02
3. Uiso/Uaniso restraints and constraints
S2A \\sim O2A \\sim C3 \\sim S2 \\sim O2 \\sim C4A \\sim C4 \\sim C3A: within
2A with sigma of 0.005 and sigma for terminal atoms of 0.01 within 2A
O1A \\sim S1 \\sim O1 \\sim S1A \\sim C1 \\sim C1A \\sim C2 \\sim C2A: within
2A with sigma of 0.01 and sigma for terminal atoms of 0.02 within 2A
4. Others
 Sof(O2A)=Sof(S2A)=Sof(C3A)=Sof(H3AA)=Sof(H3AB)=Sof(H3AC)=Sof(C4A)=Sof(H4AA)=
 Sof(H4AB)=Sof(H4AC)=1-FVAR(1)
 Sof(S2)=Sof(O2)=Sof(C4)=Sof(H4A)=Sof(H4B)=Sof(H4C)=Sof(C3)=Sof(H3A)=Sof(H3B)=
 Sof(H3C)=FVAR(1)
 Sof(O1A)=Sof(S1A)=Sof(C1A)=Sof(H1AA)=Sof(H1AB)=Sof(H1AC)=Sof(C2A)=Sof(H2AA)=
 Sof(H2AB)=Sof(H2AC)=1-FVAR(2)
 Sof(S1)=Sof(O1)=Sof(C2)=Sof(H2A)=Sof(H2B)=Sof(H2C)=Sof(C1)=Sof(H1A)=Sof(H1B)=
 Sof(H1C)=FVAR(2)
 Sof(Ru2)=1-FVAR(3)
 Sof(Ru1)=Sof(C73)=Sof(N5)=Sof(C74)=Sof(H74A)=Sof(H74B)=Sof(H74C)=FVAR(3)
5.a Aromatic/amide H refined with riding coordinates:
 C44(H44), C42(H42), C68(H68), C72(H72), C32(H32), C45(H45), C56(H56),
 C38(H38), C50(H50), C48(H48), C47(H47), C60(H60), C30(H30), C33(H33), C46(H46),
  C51(H51), C57(H57), C13(H13), C39(H39), C40(H40), C66(H66), C63(H63),
 C41(H41), C8(H8), C62(H62), C71(H71), C26(H26), C65(H65), C58(H58), C14(H14),
 C70(H70), C7(H7), C54(H54), C23(H23), C69(H69), C64(H64), C12(H12), C15(H15),
 C52(H52), C11(H11), C59(H59), C5(H5), C53(H53), C29(H29), C22(H22), C24(H24),
 C36(H36), C6(H6), C28(H28), C21(H21), C35(H35), C34(H34), C27(H27), C18(H18),
 C16(H16), C17(H17)
5.b Idealised Me refined as rotating group:
 C4(H4A,H4B,H4C), C2(H2A,H2B,H2C), C1(H1A,H1B,H1C), C3(H3A,H3B,H3C), C74(H74A,
 H74B,H74C), C1A(H1AA,H1AB,H1AC), C2A(H2AA,H2AB,H2AC), C3A(H3AA,H3AB,H3AC),
 C4A(H4AA,H4AB,H4AC)
;
_olex2_submission_special_instructions 'No special instructions were received'

loop_
_space_group_symop_operation_xyz
'x, y, z'
'-x, y+1/2, -z+1/2'
'-x, -y, -z'
'x, -y-1/2, z-1/2'

loop_
_atom_site_label
_atom_site_type_symbol
_atom_site_fract_x
_atom_site_fract_y
_atom_site_fract_z
_atom_site_U_iso_or_equiv
_atom_site_adp_type
_atom_site_occupancy
_atom_site_site_symmetry_order
_atom_site_calc_flag
_atom_site_refinement_flags_posn
_atom_site_refinement_flags_adp
_atom_site_refinement_flags_occupancy
_atom_site_disorder_assembly
_atom_site_disorder_group
Ru1 Ru 0.79313(5) 0.54582(7) 0.50206(5) 0.01686(18) Uani 0.758(6) 1 d . . P A 1
S2 S 0.89154(4) 0.50396(5) 0.49952(4) 0.0264(2) Uani 0.9397(18) 1 d . U P A 1
S1 S 0.83164(4) 0.69616(6) 0.52171(4) 0.0264(2) Uani 0.900(3) 1 d . U P A 1
N3 N 0.83440(12) 0.50082(15) 0.60248(11) 0.0279(5) Uani 1 1 d . . . . .
O1 O 0.90497(11) 0.71027(14) 0.57390(11) 0.0313(5) Uani 0.900(3) 1 d . U P A 1
O2 O 0.90883(11) 0.56359(15) 0.45588(10) 0.0339(5) Uani 0.9397(18) 1 d . U P A 1
N1 N 0.73073(12) 0.57376(16) 0.39826(11) 0.0297(5) Uani 1 1 d . . . . .
N4 N 0.75510(12) 0.40717(15) 0.48946(12) 0.0314(5) Uani 1 1 d . . . . .
N2 N 0.69810(11) 0.58547(15) 0.49678(11) 0.0263(5) Uani 1 1 d . . . . .
C43 C 0.83109(13) 0.38705(16) 0.23271(12) 0.0212(5) Uani 1 1 d . . . . .
C25 C 0.83356(13) 0.43142(18) 0.11522(13) 0.0239(5) Uani 1 1 d . . . . .
C49 C 0.41331(13) 0.45695(16) 0.20416(12) 0.0221(5) Uani 1 1 d . . . . .
C44 C 0.89923(13) 0.35783(17) 0.27962(12) 0.0229(5) Uani 1 1 d . . . . .
H44 H 0.936994 0.386629 0.277513 0.027 Uiso 1 1 calc R U . . .
C37 C 0.73847(13) 0.50938(17) 0.13920(12) 0.0218(5) Uani 1 1 d . . . . .
C9 C 0.66638(14) 0.60832(18) 0.37934(13) 0.0265(5) Uani 1 1 d . . . . .
C42 C 0.72123(13) 0.60357(17) 0.14029(12) 0.0236(5) Uani 1 1 d . . . . .
H42 H 0.757773 0.647643 0.162755 0.028 Uiso 1 1 calc R U . . .
C68 C 0.48908(13) 0.44105(18) 0.39882(12) 0.0243(5) Uani 1 1 d . . . . .
H68 H 0.484277 0.504933 0.407745 0.029 Uiso 1 1 calc R U . . .
C55 C 0.39766(12) 0.58042(17) 0.28663(12) 0.0221(5) Uani 1 1 d . . . . .
C67 C 0.45032(13) 0.40790(17) 0.33172(12) 0.0219(5) Uani 1 1 d . . . . .
C72 C 0.46293(13) 0.31349(17) 0.32281(13) 0.0269(6) Uani 1 1 d . . . . .
H72 H 0.440199 0.288190 0.277847 0.032 Uiso 1 1 calc R U . . .
C10 C 0.64927(13) 0.61837(17) 0.43512(13) 0.0254(5) Uani 1 1 d . . . . .
C32 C 0.88002(13) 0.58757(17) 0.27999(13) 0.0250(5) Uani 1 1 d . . . . .
H32 H 0.857373 0.554055 0.300183 0.030 Uiso 1 1 calc R U . . .
C45 C 0.91370(14) 0.28900(18) 0.32867(13) 0.0265(5) Uani 1 1 d . . . . .
H45 H 0.960446 0.271716 0.359071 0.032 Uiso 1 1 calc R U . . .
C56 C 0.37579(13) 0.60839(18) 0.33350(13) 0.0255(5) Uani 1 1 d . . . . .
H56 H 0.358147 0.562141 0.351523 0.031 Uiso 1 1 calc R U . . .
C38 C 0.68094(12) 0.45016(18) 0.10242(12) 0.0237(5) Uani 1 1 d . . . . .
H38 H 0.689343 0.385933 0.097935 0.028 Uiso 1 1 calc R U . . .
C50 C 0.48183(13) 0.47159(17) 0.21818(13) 0.0244(5) Uani 1 1 d . . . . .
H50 H 0.516171 0.485174 0.263889 0.029 Uiso 1 1 calc R U . . .
C48 C 0.77890(13) 0.34211(17) 0.24069(13) 0.0251(5) Uani 1 1 d . . . . .
H48 H 0.732026 0.360220 0.211628 0.030 Uiso 1 1 calc R U . . .
C47 C 0.79228(15) 0.27228(18) 0.28904(13) 0.0297(6) Uani 1 1 d . . . . .
H47 H 0.754911 0.243051 0.291627 0.036 Uiso 1 1 calc R U . . .
C31 C 0.87203(12) 0.55581(17) 0.21764(13) 0.0237(5) Uani 1 1 d . . . . .
C60 C 0.42039(13) 0.65324(17) 0.26052(13) 0.0254(5) Uani 1 1 d . . . . .
H60 H 0.434362 0.638657 0.227591 0.030 Uiso 1 1 calc R U . . .
C61 C 0.31364(13) 0.43454(16) 0.23957(12) 0.0224(5) Uani 1 1 d . . . . .
C30 C 0.88396(14) 0.3643(2) 0.12500(14) 0.0322(6) Uani 1 1 d . . . . .
H30 H 0.909859 0.336461 0.168891 0.039 Uiso 1 1 calc R U . . .
C33 C 0.91945(13) 0.66583(18) 0.31424(14) 0.0290(6) Uani 1 1 d . . . . .
H33 H 0.923234 0.684740 0.356619 0.035 Uiso 1 1 calc R U . . .
C46 C 0.85978(14) 0.24555(18) 0.33319(13) 0.0290(6) Uani 1 1 d . . . . .
H46 H 0.869231 0.197968 0.366278 0.035 Uiso 1 1 calc R U . . .
C51 C 0.50173(14) 0.46713(17) 0.16825(13) 0.0269(5) Uani 1 1 d . . . . .
H51 H 0.548684 0.478696 0.180008 0.032 Uiso 1 1 calc R U . . .
C57 C 0.37894(13) 0.70062(18) 0.35445(13) 0.0278(6) Uani 1 1 d . . . . .
H57 H 0.364467 0.716182 0.386849 0.033 Uiso 1 1 calc R U . . .
C13 C 0.62442(15) 0.62499(19) 0.54340(15) 0.0331(6) Uani 1 1 d . . . . .
H13 H 0.616274 0.624736 0.581353 0.040 Uiso 1 1 calc R U . . .
C39 C 0.61261(13) 0.48079(19) 0.07238(13) 0.0273(6) Uani 1 1 d . . . . .
H39 H 0.575675 0.437644 0.048684 0.033 Uiso 1 1 calc R U . . .
C40 C 0.59820(14) 0.57403(19) 0.07687(13) 0.0280(6) Uani 1 1 d . . . . .
H40 H 0.551544 0.595173 0.057577 0.034 Uiso 1 1 calc R U . . .
C66 C 0.25769(14) 0.49097(18) 0.19338(13) 0.0267(5) Uani 1 1 d . . . . .
H66 H 0.267662 0.550346 0.180987 0.032 Uiso 1 1 calc R U . . .
C63 C 0.22546(14) 0.32095(19) 0.22888(14) 0.0316(6) Uani 1 1 d . . . . .
H63 H 0.214790 0.262377 0.241730 0.038 Uiso 1 1 calc R U . . .
C41 C 0.65268(14) 0.63573(19) 0.10982(12) 0.0281(6) Uani 1 1 d . . . . .
H41 H 0.643636 0.700413 0.111838 0.034 Uiso 1 1 calc R U . . .
C8 C 0.62009(14) 0.63068(18) 0.31177(14) 0.0297(6) Uani 1 1 d . . . . .
H8 H 0.575723 0.655999 0.299692 0.036 Uiso 1 1 calc R U . . .
C19 C 0.81524(16) 0.41371(19) 0.61226(14) 0.0331(6) Uani 1 1 d . . . . .
C62 C 0.29424(14) 0.34913(18) 0.25599(13) 0.0275(6) Uani 1 1 d . . . . .
H62 H 0.329726 0.308485 0.287128 0.033 Uiso 1 1 calc R U . . .
C71 C 0.50682(14) 0.25568(18) 0.37630(14) 0.0302(6) Uani 1 1 d . . . . .
H71 H 0.512558 0.191973 0.367747 0.036 Uiso 1 1 calc R U . . .
C26 C 0.79775(14) 0.46841(18) 0.04895(13) 0.0273(6) Uani 1 1 d . . . . .
H26 H 0.762650 0.513805 0.039361 0.033 Uiso 1 1 calc R U . . .
C65 C 0.18922(14) 0.46362(19) 0.16551(15) 0.0318(6) Uani 1 1 d . . . . .
H65 H 0.153387 0.503570 0.134059 0.038 Uiso 1 1 calc R U . . .
C58 C 0.40314(14) 0.76993(18) 0.32820(14) 0.0301(6) Uani 1 1 d . . . . .
H58 H 0.405797 0.833129 0.342634 0.036 Uiso 1 1 calc R U . . .
C14 C 0.68514(15) 0.58814(19) 0.54943(14) 0.0298(6) Uani 1 1 d . . . . .
H14 H 0.718923 0.563807 0.592421 0.036 Uiso 1 1 calc R U . . .
C70 C 0.54234(14) 0.2910(2) 0.44233(14) 0.0315(6) Uani 1 1 d . . . . .
H70 H 0.571643 0.251537 0.479506 0.038 Uiso 1 1 calc R U . . .
C7 C 0.63935(15) 0.61561(19) 0.26209(14) 0.0327(6) Uani 1 1 d . . . . .
H7 H 0.608622 0.631366 0.215680 0.039 Uiso 1 1 calc R U . . .
C54 C 0.36635(14) 0.4342(2) 0.13644(13) 0.0311(6) Uani 1 1 d . . . . .
H54 H 0.319324 0.422349 0.124285 0.037 Uiso 1 1 calc R U . . .
C23 C 0.69098(16) 0.2733(2) 0.42628(17) 0.0423(7) Uani 1 1 d . . . . .
H23 H 0.664181 0.243674 0.383185 0.051 Uiso 1 1 calc R U . . .
C69 C 0.53445(13) 0.38448(19) 0.45320(13) 0.0285(6) Uani 1 1 d . . . . .
H69 H 0.559999 0.410299 0.497835 0.034 Uiso 1 1 calc R U . . .
C64 C 0.17243(14) 0.37850(19) 0.18303(15) 0.0326(6) Uani 1 1 d . . . . .
H64 H 0.125286 0.359641 0.163970 0.039 Uiso 1 1 calc R U . . .
C12 C 0.57600(15) 0.6620(2) 0.48169(15) 0.0346(6) Uani 1 1 d . . . . .
H12 H 0.534726 0.689738 0.476985 0.041 Uiso 1 1 calc R U . . .
C15 C 0.87650(16) 0.5520(2) 0.65849(14) 0.0352(6) Uani 1 1 d . . . . .
H15 H 0.890068 0.612988 0.652515 0.042 Uiso 1 1 calc R U . . .
C4 C 0.9666(3) 0.5000(3) 0.5814(3) 0.0351(10) Uani 0.9397(18) 1 d . U P A 1
H4A H 0.973632 0.561231 0.603668 0.053 Uiso 0.9397(18) 1 calc R U P A 1
H4B H 1.007181 0.484334 0.576460 0.053 Uiso 0.9397(18) 1 calc R U P A 1
H4C H 0.960427 0.452146 0.609455 0.053 Uiso 0.9397(18) 1 calc R U P A 1
C52 C 0.45352(14) 0.4460(2) 0.10157(14) 0.0325(6) Uani 1 1 d . . . . .
H52 H 0.466781 0.443682 0.067072 0.039 Uiso 1 1 calc R U . . .
C11 C 0.58792(14) 0.65849(19) 0.42638(15) 0.0319(6) Uani 1 1 d . . . . .
H11 H 0.554754 0.683069 0.383208 0.038 Uiso 1 1 calc R U . . .
C59 C 0.42339(14) 0.74601(18) 0.28072(14) 0.0297(6) Uani 1 1 d . . . . .
H59 H 0.439434 0.793137 0.261802 0.036 Uiso 1 1 calc R U . . .
C5 C 0.74841(16) 0.5596(2) 0.34927(14) 0.0372(7) Uani 1 1 d . . . . .
H5 H 0.793518 0.536316 0.362213 0.045 Uiso 1 1 calc R U . . .
C53 C 0.38587(15) 0.4281(2) 0.08566(14) 0.0365(7) Uani 1 1 d . . . . .
H53 H 0.352433 0.411702 0.040197 0.044 Uiso 1 1 calc R U . . .
C29 C 0.89768(16) 0.3368(2) 0.07311(15) 0.0427(8) Uani 1 1 d . . . . .
H29 H 0.932601 0.291393 0.082049 0.051 Uiso 1 1 calc R U . . .
C20 C 0.77016(15) 0.36150(19) 0.54894(15) 0.0330(6) Uani 1 1 d . . . . .
C22 C 0.70514(15) 0.2277(2) 0.48580(17) 0.0399(7) Uani 1 1 d . . . . .
H22 H 0.687486 0.166538 0.484289 0.048 Uiso 1 1 calc R U . . .
C24 C 0.71637(16) 0.3628(2) 0.43023(16) 0.0388(7) Uani 1 1 d . . . . .
H24 H 0.705825 0.394276 0.388891 0.047 Uiso 1 1 calc R U . . .
C36 C 0.90826(15) 0.6075(2) 0.19185(15) 0.0367(7) Uani 1 1 d . . . . .
H36 H 0.905775 0.588387 0.150059 0.044 Uiso 1 1 calc R U . . .
B2 B 0.39378(15) 0.46967(19) 0.26593(14) 0.0212(6) Uani 1 1 d . . . . .
C6 C 0.70354(16) 0.5775(2) 0.28086(14) 0.0371(7) Uani 1 1 d . . . . .
H6 H 0.716823 0.563821 0.247302 0.044 Uiso 1 1 calc R U . . .
C28 C 0.86054(16) 0.3755(2) 0.00864(15) 0.0430(8) Uani 1 1 d . . . . .
H28 H 0.869286 0.356174 -0.027068 0.052 Uiso 1 1 calc R U . . .
C21 C 0.74512(15) 0.2716(2) 0.54759(16) 0.0366(7) Uani 1 1 d . . . . .
H21 H 0.755560 0.240655 0.589097 0.044 Uiso 1 1 calc R U . . .
C35 C 0.94781(16) 0.6861(2) 0.22546(17) 0.0440(8) Uani 1 1 d . . . . .
H35 H 0.971394 0.719538 0.206180 0.053 Uiso 1 1 calc R U . . .
C34 C 0.95300(15) 0.7157(2) 0.28602(15) 0.0378(7) Uani 1 1 d . . . . .
H34 H 0.979385 0.769832 0.308358 0.045 Uiso 1 1 calc R U . . .
C2 C 0.8186(3) 0.7566(3) 0.4461(2) 0.0433(11) Uani 0.900(3) 1 d . U P A 1
H2A H 0.834812 0.821466 0.457733 0.065 Uiso 0.900(3) 1 calc R U P A 1
H2B H 0.769057 0.756408 0.412249 0.065 Uiso 0.900(3) 1 calc R U P A 1
H2C H 0.844813 0.725093 0.426988 0.065 Uiso 0.900(3) 1 calc R U P A 1
B1 B 0.81862(14) 0.46958(19) 0.17634(14) 0.0208(6) Uani 1 1 d . . . . .
C27 C 0.81078(15) 0.4423(2) -0.00362(14) 0.0360(7) Uani 1 1 d . . . . .
H27 H 0.785568 0.470310 -0.047546 0.043 Uiso 1 1 calc R U . . .
C18 C 0.8382(2) 0.3782(2) 0.67721(16) 0.0498(9) Uani 1 1 d . . . . .
H18 H 0.824865 0.317070 0.683100 0.060 Uiso 1 1 calc R U . . .
C16 C 0.9004(2) 0.5183(2) 0.72432(16) 0.0513(9) Uani 1 1 d . . . . .
H16 H 0.930453 0.555287 0.762787 0.062 Uiso 1 1 calc R U . . .
C1 C 0.78215(17) 0.7692(2) 0.54659(19) 0.0400(8) Uani 0.900(3) 1 d . U P A 1
H1A H 0.785062 0.744934 0.588879 0.060 Uiso 0.900(3) 1 calc R U P A 1
H1B H 0.733529 0.769626 0.510284 0.060 Uiso 0.900(3) 1 calc R U P A 1
H1C H 0.800663 0.833139 0.554296 0.060 Uiso 0.900(3) 1 calc R U P A 1
C17 C 0.8804(2) 0.4317(2) 0.73313(17) 0.0627(11) Uani 1 1 d . . . . .
H17 H 0.895668 0.408319 0.777949 0.075 Uiso 1 1 calc R U . . .
C3 C 0.89156(19) 0.3861(2) 0.47377(18) 0.0420(8) Uani 0.9397(18) 1 d . U P A 1
H3A H 0.880881 0.343983 0.501977 0.063 Uiso 0.9397(18) 1 calc R U P A 1
H3B H 0.937427 0.370670 0.479556 0.063 Uiso 0.9397(18) 1 calc R U P A 1
H3C H 0.856383 0.378741 0.425582 0.063 Uiso 0.9397(18) 1 calc R U P A 1
C73 C 0.9838(3) 0.8796(7) 0.5234(3) 0.091(3) Uani 0.758(6) 1 d . . P . .
N5 N 0.9843(3) 0.8291(7) 0.4817(3) 0.130(3) Uani 0.758(6) 1 d . . P . .
C74 C 0.9841(3) 0.9283(5) 0.5738(4) 0.087(2) Uani 0.758(6) 1 d . . P . .
H74A H 0.936635 0.948265 0.560498 0.130 Uiso 0.758(6) 1 calc R U P . .
H74B H 1.013753 0.983621 0.583225 0.130 Uiso 0.758(6) 1 calc R U P . .
H74C H 1.002070 0.889220 0.614891 0.130 Uiso 0.758(6) 1 calc R U P . .
O1A O 0.8195(14) 0.6502(18) 0.5108(12) 0.055(5) Uani 0.100(3) 1 d D U P A 2
S1A S 0.8256(8) 0.7286(9) 0.4653(7) 0.055(3) Uani 0.100(3) 1 d D U P A 2
C1A C 0.769(2) 0.816(3) 0.455(2) 0.073(9) Uani 0.100(3) 1 d . U P A 2
H1AA H 0.721321 0.792850 0.426883 0.110 Uiso 0.100(3) 1 calc R U P A 2
H1AB H 0.776860 0.868845 0.431569 0.110 Uiso 0.100(3) 1 calc R U P A 2
H1AC H 0.775997 0.835866 0.499490 0.110 Uiso 0.100(3) 1 calc R U P A 2
C2A C 0.904(2) 0.796(3) 0.5074(19) 0.063(7) Uani 0.100(3) 1 d . U P A 2
H2AA H 0.916377 0.806312 0.555329 0.094 Uiso 0.100(3) 1 calc R U P A 2
H2AB H 0.896967 0.857066 0.484473 0.094 Uiso 0.100(3) 1 calc R U P A 2
H2AC H 0.941805 0.762628 0.505423 0.094 Uiso 0.100(3) 1 calc R U P A 2
Ru2 Ru 0.7821(3) 0.5338(4) 0.4978(2) 0.0575(15) Uani 0.242(6) 1 d . . P A 2
O2A O 0.8488(18) 0.484(2) 0.4838(16) 0.026(3) Uani 0.0603(18) 1 d . U P A 2
S2A S 0.9160(7) 0.4380(9) 0.5379(7) 0.042(2) Uani 0.0603(18) 1 d . U P A 2
C3A C 0.948(3) 0.381(4) 0.489(3) 0.043(5) Uani 0.0603(18) 1 d . U P A 2
H3AA H 0.998690 0.379202 0.514857 0.064 Uiso 0.0603(18) 1 calc R U P A 2
H3AB H 0.932617 0.414469 0.446023 0.064 Uiso 0.0603(18) 1 calc R U P A 2
H3AC H 0.929863 0.316425 0.479339 0.064 Uiso 0.0603(18) 1 calc R U P A 2
C4A C 0.970(6) 0.526(6) 0.578(5) 0.035(5) Uani 0.0603(18) 1 d . U P A 2
H4AA H 0.954425 0.581678 0.549519 0.053 Uiso 0.0603(18) 1 calc R U P A 2
H4AB H 1.016658 0.508631 0.588265 0.053 Uiso 0.0603(18) 1 calc R U P A 2
H4AC H 0.969453 0.538178 0.621358 0.053 Uiso 0.0603(18) 1 calc R U P A 2

loop_
_atom_site_aniso_label
_atom_site_aniso_U_11
_atom_site_aniso_U_22
_atom_site_aniso_U_33
_atom_site_aniso_U_23
_atom_site_aniso_U_13
_atom_site_aniso_U_12
Ru1 0.0214(3) 0.0151(2) 0.0178(2) 0.00321(16) 0.01249(17) 0.0036(2)
S2 0.0323(4) 0.0274(4) 0.0248(4) 0.0037(3) 0.0181(3) 0.0079(3)
S1 0.0322(4) 0.0207(4) 0.0312(4) 0.0042(3) 0.0192(3) 0.0043(3)
N3 0.0414(13) 0.0221(11) 0.0275(11) 0.0044(9) 0.0226(10) 0.0078(10)
O1 0.0317(11) 0.0282(11) 0.0349(12) 0.0021(9) 0.0169(10) 0.0023(9)
O2 0.0369(11) 0.0389(12) 0.0343(11) 0.0109(9) 0.0239(10) 0.0086(9)
N1 0.0366(13) 0.0306(12) 0.0258(11) 0.0047(9) 0.0184(10) 0.0039(10)
N4 0.0420(14) 0.0229(11) 0.0327(12) 0.0027(10) 0.0208(11) 0.0046(10)
N2 0.0350(12) 0.0211(10) 0.0271(11) 0.0027(9) 0.0184(10) -0.0008(9)
C43 0.0265(12) 0.0167(11) 0.0212(12) -0.0032(9) 0.0122(10) -0.0022(10)
C25 0.0224(12) 0.0260(13) 0.0234(12) -0.0013(10) 0.0113(10) -0.0028(10)
C49 0.0279(13) 0.0155(11) 0.0229(12) 0.0025(10) 0.0123(10) 0.0018(10)
C44 0.0260(13) 0.0210(12) 0.0220(12) -0.0025(10) 0.0119(10) -0.0022(10)
C37 0.0253(13) 0.0218(12) 0.0199(12) 0.0013(10) 0.0123(10) -0.0016(10)
C9 0.0335(14) 0.0204(12) 0.0274(13) 0.0012(10) 0.0162(12) -0.0039(11)
C42 0.0282(13) 0.0232(12) 0.0187(12) 0.0023(10) 0.0109(10) -0.0004(10)
C68 0.0257(13) 0.0237(13) 0.0244(13) -0.0025(10) 0.0131(11) -0.0032(10)
C55 0.0223(12) 0.0198(12) 0.0204(12) -0.0004(10) 0.0073(10) 0.0005(10)
C67 0.0263(13) 0.0191(12) 0.0224(12) 0.0002(10) 0.0136(10) -0.0032(10)
C72 0.0319(14) 0.0205(12) 0.0245(13) -0.0026(10) 0.0108(11) -0.0023(11)
C10 0.0307(14) 0.0179(12) 0.0299(13) -0.0019(10) 0.0166(11) -0.0057(10)
C32 0.0255(13) 0.0203(12) 0.0264(13) 0.0009(10) 0.0105(11) -0.0006(10)
C45 0.0305(14) 0.0244(13) 0.0209(12) -0.0003(10) 0.0097(11) 0.0030(11)
C56 0.0310(14) 0.0208(12) 0.0251(13) 0.0016(10) 0.0140(11) 0.0015(10)
C38 0.0248(12) 0.0224(12) 0.0239(12) 0.0006(10) 0.0117(10) -0.0005(10)
C50 0.0296(13) 0.0200(12) 0.0220(12) -0.0013(10) 0.0113(11) -0.0002(10)
C48 0.0262(13) 0.0225(12) 0.0258(13) 0.0003(10) 0.0119(11) -0.0020(10)
C47 0.0372(15) 0.0259(13) 0.0307(14) 0.0020(11) 0.0202(12) -0.0044(12)
C31 0.0203(12) 0.0231(13) 0.0254(12) 0.0049(10) 0.0094(10) 0.0012(10)
C60 0.0276(13) 0.0194(12) 0.0286(13) 0.0004(10) 0.0133(11) 0.0004(10)
C61 0.0312(13) 0.0185(12) 0.0198(12) -0.0033(9) 0.0142(11) -0.0005(10)
C30 0.0284(14) 0.0438(17) 0.0223(13) -0.0004(12) 0.0107(11) 0.0054(12)
C33 0.0261(13) 0.0225(13) 0.0297(14) -0.0017(11) 0.0068(11) 0.0024(11)
C46 0.0438(16) 0.0200(12) 0.0238(13) 0.0021(10) 0.0169(12) -0.0014(11)
C51 0.0309(14) 0.0220(13) 0.0309(14) 0.0022(11) 0.0174(12) 0.0026(11)
C57 0.0283(13) 0.0256(13) 0.0269(13) -0.0047(11) 0.0115(11) 0.0048(11)
C13 0.0411(16) 0.0293(14) 0.0379(16) -0.0077(12) 0.0263(14) -0.0119(12)
C39 0.0231(13) 0.0357(15) 0.0231(13) 0.0018(11) 0.0112(11) -0.0010(11)
C40 0.0281(13) 0.0373(15) 0.0195(12) 0.0064(11) 0.0122(11) 0.0085(11)
C66 0.0325(14) 0.0198(12) 0.0315(14) 0.0017(11) 0.0187(12) 0.0004(11)
C63 0.0387(15) 0.0230(13) 0.0369(15) 0.0017(11) 0.0216(13) -0.0049(11)
C41 0.0366(15) 0.0278(14) 0.0204(12) 0.0053(10) 0.0142(11) 0.0088(11)
C8 0.0314(14) 0.0246(13) 0.0303(14) 0.0008(11) 0.0129(12) -0.0018(11)
C19 0.0502(17) 0.0244(14) 0.0353(15) 0.0046(12) 0.0291(14) 0.0048(12)
C62 0.0311(14) 0.0234(13) 0.0243(13) 0.0021(10) 0.0107(11) -0.0012(11)
C71 0.0340(15) 0.0203(13) 0.0347(15) 0.0039(11) 0.0154(12) 0.0036(11)
C26 0.0296(14) 0.0269(13) 0.0247(13) 0.0009(10) 0.0128(11) -0.0028(11)
C65 0.0285(14) 0.0263(14) 0.0410(16) 0.0019(12) 0.0171(12) 0.0041(11)
C58 0.0305(14) 0.0171(12) 0.0388(15) -0.0053(11) 0.0139(12) 0.0020(11)
C14 0.0386(15) 0.0254(13) 0.0309(14) 0.0009(11) 0.0211(12) -0.0022(12)
C70 0.0279(14) 0.0354(15) 0.0303(14) 0.0107(12) 0.0135(12) 0.0042(12)
C7 0.0417(16) 0.0272(14) 0.0248(13) 0.0038(11) 0.0127(12) -0.0023(12)
C54 0.0249(13) 0.0416(16) 0.0254(13) -0.0010(12) 0.0112(11) 0.0028(12)
C23 0.0356(16) 0.0376(17) 0.0476(18) -0.0060(14) 0.0155(14) 0.0002(13)
C69 0.0278(13) 0.0339(15) 0.0219(13) -0.0006(11) 0.0105(11) -0.0028(11)
C64 0.0298(14) 0.0288(14) 0.0424(16) -0.0020(12) 0.0200(13) -0.0027(11)
C12 0.0324(15) 0.0313(15) 0.0438(17) -0.0105(13) 0.0215(13) -0.0067(12)
C15 0.0538(18) 0.0260(14) 0.0323(15) 0.0009(12) 0.0261(14) 0.0051(13)
C4 0.0356(17) 0.039(3) 0.0324(16) 0.007(2) 0.0179(13) 0.012(2)
C52 0.0355(15) 0.0412(16) 0.0260(13) 0.0046(12) 0.0191(12) 0.0078(13)
C11 0.0323(15) 0.0281(14) 0.0342(15) -0.0036(12) 0.0153(12) -0.0046(12)
C59 0.0321(14) 0.0178(12) 0.0384(15) 0.0017(11) 0.0165(12) -0.0015(11)
C5 0.0424(17) 0.0458(18) 0.0292(14) 0.0092(13) 0.0220(13) 0.0127(14)
C53 0.0352(15) 0.0505(18) 0.0211(13) -0.0029(12) 0.0116(12) 0.0033(13)
C29 0.0348(16) 0.061(2) 0.0325(16) -0.0009(15) 0.0166(13) 0.0165(15)
C20 0.0410(16) 0.0274(14) 0.0389(16) 0.0047(12) 0.0261(14) 0.0068(12)
C22 0.0361(16) 0.0300(15) 0.055(2) 0.0038(14) 0.0236(15) 0.0016(13)
C24 0.0429(17) 0.0350(16) 0.0360(16) -0.0011(13) 0.0174(14) 0.0055(13)
C36 0.0374(16) 0.0413(17) 0.0344(15) -0.0026(13) 0.0198(13) -0.0126(13)
B2 0.0297(15) 0.0169(13) 0.0189(13) -0.0018(10) 0.0134(12) -0.0020(11)
C6 0.0504(18) 0.0387(16) 0.0252(14) 0.0045(12) 0.0208(13) 0.0067(14)
C28 0.0426(17) 0.064(2) 0.0279(15) -0.0053(14) 0.0217(14) 0.0003(16)
C21 0.0387(16) 0.0285(14) 0.0486(18) 0.0052(13) 0.0259(14) 0.0041(12)
C35 0.0407(17) 0.0412(17) 0.0519(19) 0.0008(15) 0.0240(15) -0.0187(14)
C34 0.0311(15) 0.0279(15) 0.0421(17) -0.0030(13) 0.0082(13) -0.0086(12)
C2 0.051(2) 0.039(3) 0.039(3) 0.0199(18) 0.020(2) 0.001(2)
B1 0.0228(13) 0.0186(13) 0.0210(13) 0.0009(10) 0.0107(11) -0.0019(11)
C27 0.0397(16) 0.0443(17) 0.0238(14) 0.0031(12) 0.0154(12) 0.0007(13)
C18 0.090(3) 0.0273(16) 0.0411(18) 0.0065(14) 0.0386(19) 0.0005(16)
C16 0.088(3) 0.0377(18) 0.0295(16) -0.0019(13) 0.0300(18) -0.0025(17)
C1 0.0400(18) 0.0231(15) 0.065(2) -0.0078(15) 0.0323(18) 0.0013(14)
C17 0.123(4) 0.0363(18) 0.0324(18) 0.0079(14) 0.041(2) 0.001(2)
C3 0.0515(19) 0.0333(16) 0.0509(19) -0.0101(14) 0.0326(16) 0.0042(15)
C73 0.040(3) 0.187(8) 0.050(3) 0.037(4) 0.024(3) 0.001(4)
N5 0.046(3) 0.280(10) 0.062(4) 0.001(5) 0.025(3) -0.024(4)
C74 0.068(4) 0.094(5) 0.109(5) 0.057(4) 0.052(4) 0.041(3)
O1A 0.057(6) 0.034(7) 0.054(7) -0.008(6) 0.011(6) -0.008(6)
S1A 0.063(5) 0.040(5) 0.049(5) 0.009(4) 0.016(4) 0.002(4)
C1A 0.075(13) 0.050(12) 0.066(13) 0.018(12) 0.012(12) 0.004(12)
C2A 0.060(10) 0.045(10) 0.055(10) 0.016(10) 0.006(10) 0.004(10)
Ru2 0.081(3) 0.0537(18) 0.0394(14) 0.0077(10) 0.0305(15) -0.0112(13)
O2A 0.030(4) 0.030(4) 0.030(4) 0.005(3) 0.024(3) 0.003(4)
S2A 0.042(3) 0.038(3) 0.040(3) 0.004(3) 0.015(3) 0.007(3)
C3A 0.047(7) 0.037(7) 0.047(7) -0.005(7) 0.025(7) 0.007(7)
C4A 0.037(6) 0.035(6) 0.032(6) 0.004(6) 0.016(6) 0.008(6)

loop_
_atom_type_symbol
_atom_type_description
_atom_type_scat_dispersion_real
_atom_type_scat_dispersion_imag
_atom_type_scat_source
C C 0.0033 0.0016 'International Tables Vol C Tables 4.2.6.8 and 6.1.1.4'
H H 0.0000 0.0000 'International Tables Vol C Tables 4.2.6.8 and 6.1.1.4'
B B 0.0013 0.0007 'International Tables Vol C Tables 4.2.6.8 and 6.1.1.4'
N N 0.0061 0.0033 'International Tables Vol C Tables 4.2.6.8 and 6.1.1.4'
O O 0.0106 0.0060 'International Tables Vol C Tables 4.2.6.8 and 6.1.1.4'
Ru Ru -1.2594 0.8363 'International Tables Vol C Tables 4.2.6.8 and 6.1.1.4'
S S 0.1246 0.1234 'International Tables Vol C Tables 4.2.6.8 and 6.1.1.4'

loop_
_geom_angle_atom_site_label_1
_geom_angle_atom_site_label_2
_geom_angle_atom_site_label_3
_geom_angle
_geom_angle_site_symmetry_1
_geom_angle_site_symmetry_3
_geom_angle_publ_flag
S1 Ru1 S2 88.96(5) . . ?
N3 Ru1 S2 91.48(7) . . ?
N3 Ru1 S1 99.07(8) . . ?
N3 Ru1 N1 166.24(11) . . ?
N3 Ru1 N4 77.92(9) . . ?
N3 Ru1 N2 92.45(9) . . ?
N1 Ru1 S2 98.15(7) . . ?
N1 Ru1 S1 90.95(8) . . ?
N1 Ru1 N4 91.54(10) . . ?
N1 Ru1 N2 77.81(9) . . ?
N4 Ru1 S2 94.12(7) . . ?
N4 Ru1 S1 175.73(8) . . ?
N4 Ru1 N2 85.72(10) . . ?
N2 Ru1 S2 175.94(8) . . ?
N2 Ru1 S1 91.42(7) . . ?
O2 S2 Ru1 114.91(9) . . ?
O2 S2 C4 106.87(18) . . ?
O2 S2 C3 106.81(14) . . ?
C4 S2 Ru1 113.75(19) . . ?
C4 S2 C3 99.05(18) . . ?
C3 S2 Ru1 114.02(12) . . ?
O1 S1 Ru1 116.38(9) . . ?
O1 S1 C2 106.9(2) . . ?
O1 S1 C1 105.91(15) . . ?
C2 S1 Ru1 113.52(17) . . ?
C1 S1 Ru1 112.63(11) . . ?
C1 S1 C2 99.9(2) . . ?
C19 N3 Ru1 116.72(19) . . ?
C19 N3 Ru2 109.8(3) . . ?
C15 N3 Ru1 125.25(18) . . ?
C15 N3 C19 118.0(2) . . ?
C15 N3 Ru2 131.9(3) . . ?
C9 N1 Ru1 116.01(17) . . ?
C9 N1 Ru2 112.5(2) . . ?
C5 N1 Ru1 125.74(19) . . ?
C5 N1 C9 118.2(2) . . ?
C5 N1 Ru2 128.6(2) . . ?
C20 N4 Ru1 115.03(19) . . ?
C20 N4 Ru2 116.4(2) . . ?
C24 N4 Ru1 126.6(2) . . ?
C24 N4 C20 118.3(2) . . ?
C24 N4 Ru2 124.9(2) . . ?
C10 N2 Ru1 115.01(17) . . ?
C10 N2 Ru2 114.5(2) . . ?
C14 N2 Ru1 125.96(18) . . ?
C14 N2 C10 118.8(2) . . ?
C14 N2 Ru2 126.7(2) . . ?
C44 C43 B1 120.0(2) . . ?
C48 C43 C44 114.3(2) . . ?
C48 C43 B1 125.7(2) . . ?
C30 C25 B1 124.1(2) . . ?
C26 C25 C30 114.7(2) . . ?
C26 C25 B1 121.1(2) . . ?
C50 C49 B2 119.4(2) . . ?
C54 C49 C50 115.2(2) . . ?
C54 C49 B2 125.4(2) . . ?
C43 C44 H44 118.4 . . ?
C45 C44 C43 123.2(2) . . ?
C45 C44 H44 118.4 . . ?
C42 C37 C38 114.3(2) . . ?
C42 C37 B1 123.8(2) . . ?
C38 C37 B1 121.9(2) . . ?
N1 C9 C10 115.4(2) . . ?
N1 C9 C8 121.6(2) . . ?
C8 C9 C10 122.9(2) . . ?
C37 C42 H42 118.5 . . ?
C41 C42 C37 123.0(2) . . ?
C41 C42 H42 118.5 . . ?
C67 C68 H68 118.5 . . ?
C69 C68 H68 118.5 . . ?
C69 C68 C67 122.9(2) . . ?
C56 C55 B2 119.6(2) . . ?
C60 C55 C56 115.0(2) . . ?
C60 C55 B2 125.3(2) . . ?
C68 C67 C72 114.6(2) . . ?
C68 C67 B2 125.4(2) . . ?
C72 C67 B2 120.1(2) . . ?
C67 C72 H72 118.3 . . ?
C71 C72 C67 123.3(2) . . ?
C71 C72 H72 118.3 . . ?
N2 C10 C9 115.1(2) . . ?
N2 C10 C11 121.4(2) . . ?
C11 C10 C9 123.5(2) . . ?
C31 C32 H32 118.3 . . ?
C33 C32 H32 118.3 . . ?
C33 C32 C31 123.5(2) . . ?
C44 C45 H45 120.0 . . ?
C46 C45 C44 119.9(2) . . ?
C46 C45 H45 120.0 . . ?
C55 C56 H56 118.6 . . ?
C57 C56 C55 122.8(2) . . ?
C57 C56 H56 118.6 . . ?
C37 C38 H38 118.3 . . ?
C39 C38 C37 123.4(2) . . ?
C39 C38 H38 118.3 . . ?
C49 C50 H50 118.6 . . ?
C51 C50 C49 122.9(2) . . ?
C51 C50 H50 118.6 . . ?
C43 C48 H48 118.3 . . ?
C47 C48 C43 123.4(2) . . ?
C47 C48 H48 118.3 . . ?
C48 C47 H47 120.0 . . ?
C46 C47 C48 120.0(2) . . ?
C46 C47 H47 120.0 . . ?
C32 C31 C36 114.9(2) . . ?
C32 C31 B1 120.9(2) . . ?
C36 C31 B1 124.0(2) . . ?
C55 C60 H60 118.6 . . ?
C59 C60 C55 122.8(2) . . ?
C59 C60 H60 118.6 . . ?
C66 C61 B2 119.4(2) . . ?
C62 C61 C66 114.8(2) . . ?
C62 C61 B2 125.7(2) . . ?
C25 C30 H30 118.6 . . ?
C29 C30 C25 122.8(3) . . ?
C29 C30 H30 118.6 . . ?
C32 C33 H33 120.3 . . ?
C34 C33 C32 119.4(3) . . ?
C34 C33 H33 120.3 . . ?
C45 C46 H46 120.4 . . ?
C47 C46 C45 119.2(2) . . ?
C47 C46 H46 120.4 . . ?
C50 C51 H51 119.9 . . ?
C52 C51 C50 120.2(2) . . ?
C52 C51 H51 119.9 . . ?
C56 C57 H57 120.0 . . ?
C58 C57 C56 120.0(2) . . ?
C58 C57 H57 120.0 . . ?
C14 C13 H13 120.5 . . ?
C12 C13 H13 120.5 . . ?
C12 C13 C14 119.0(3) . . ?
C38 C39 H39 119.9 . . ?
C40 C39 C38 120.1(2) . . ?
C40 C39 H39 119.9 . . ?
C39 C40 H40 120.6 . . ?
C41 C40 C39 118.8(2) . . ?
C41 C40 H40 120.6 . . ?
C61 C66 H66 118.6 . . ?
C65 C66 C61 122.9(2) . . ?
C65 C66 H66 118.6 . . ?
C62 C63 H63 120.1 . . ?
C64 C63 H63 120.1 . . ?
C64 C63 C62 119.9(2) . . ?
C42 C41 H41 119.8 . . ?
C40 C41 C42 120.3(2) . . ?
C40 C41 H41 119.8 . . ?
C9 C8 H8 120.4 . . ?
C7 C8 C9 119.2(3) . . ?
C7 C8 H8 120.4 . . ?
N3 C19 C20 115.0(2) . . ?
N3 C19 C18 121.3(3) . . ?
C18 C19 C20 123.7(3) . . ?
C61 C62 H62 118.5 . . ?
C63 C62 C61 123.1(2) . . ?
C63 C62 H62 118.5 . . ?
C72 C71 H71 120.1 . . ?
C72 C71 C70 119.9(2) . . ?
C70 C71 H71 120.1 . . ?
C25 C26 H26 118.2 . . ?
C27 C26 C25 123.6(3) . . ?
C27 C26 H26 118.2 . . ?
C66 C65 H65 119.8 . . ?
C66 C65 C64 120.4(3) . . ?
C64 C65 H65 119.8 . . ?
C57 C58 H58 120.4 . . ?
C59 C58 C57 119.1(2) . . ?
C59 C58 H58 120.4 . . ?
N2 C14 C13 122.4(3) . . ?
N2 C14 H14 118.8 . . ?
C13 C14 H14 118.8 . . ?
C71 C70 H70 120.5 . . ?
C69 C70 C71 119.0(2) . . ?
C69 C70 H70 120.5 . . ?
C8 C7 H7 120.4 . . ?
C6 C7 C8 119.2(3) . . ?
C6 C7 H7 120.4 . . ?
C49 C54 H54 118.7 . . ?
C49 C54 C53 122.5(3) . . ?
C53 C54 H54 118.7 . . ?
C22 C23 H23 120.6 . . ?
C22 C23 C24 118.8(3) . . ?
C24 C23 H23 120.6 . . ?
C68 C69 H69 119.9 . . ?
C70 C69 C68 120.2(2) . . ?
C70 C69 H69 119.9 . . ?
C63 C64 H64 120.5 . . ?
C65 C64 C63 119.0(3) . . ?
C65 C64 H64 120.5 . . ?
C13 C12 H12 120.3 . . ?
C13 C12 C11 119.4(3) . . ?
C11 C12 H12 120.3 . . ?
N3 C15 H15 119.0 . . ?
N3 C15 C16 122.0(3) . . ?
C16 C15 H15 119.0 . . ?
S2 C4 H4A 109.5 . . ?
S2 C4 H4B 109.5 . . ?
S2 C4 H4C 109.5 . . ?
H4A C4 H4B 109.5 . . ?
H4A C4 H4C 109.5 . . ?
H4B C4 H4C 109.5 . . ?
C51 C52 H52 120.5 . . ?
C53 C52 C51 119.1(2) . . ?
C53 C52 H52 120.5 . . ?
C10 C11 H11 120.5 . . ?
C12 C11 C10 118.9(3) . . ?
C12 C11 H11 120.5 . . ?
C60 C59 H59 119.9 . . ?
C58 C59 C60 120.2(2) . . ?
C58 C59 H59 119.9 . . ?
N1 C5 H5 118.7 . . ?
N1 C5 C6 122.6(3) . . ?
C6 C5 H5 118.7 . . ?
C54 C53 H53 120.0 . . ?
C52 C53 C54 120.1(3) . . ?
C52 C53 H53 120.0 . . ?
C30 C29 H29 120.0 . . ?
C28 C29 C30 120.0(3) . . ?
C28 C29 H29 120.0 . . ?
N4 C20 C19 115.1(2) . . ?
N4 C20 C21 120.8(3) . . ?
C21 C20 C19 124.1(3) . . ?
C23 C22 H22 120.3 . . ?
C23 C22 C21 119.4(3) . . ?
C21 C22 H22 120.3 . . ?
N4 C24 C23 123.1(3) . . ?
N4 C24 H24 118.5 . . ?
C23 C24 H24 118.5 . . ?
C31 C36 H36 118.9 . . ?
C35 C36 C31 122.2(3) . . ?
C35 C36 H36 118.9 . . ?
C55 B2 C49 110.19(19) . . ?
C55 B2 C67 110.57(19) . . ?
C55 B2 C61 107.1(2) . . ?
C67 B2 C49 107.3(2) . . ?
C61 B2 C49 109.88(19) . . ?
C61 B2 C67 111.7(2) . . ?
C7 C6 C5 119.0(3) . . ?
C7 C6 H6 120.5 . . ?
C5 C6 H6 120.5 . . ?
C29 C28 H28 120.2 . . ?
C27 C28 C29 119.6(3) . . ?
C27 C28 H28 120.2 . . ?
C20 C21 H21 120.2 . . ?
C22 C21 C20 119.6(3) . . ?
C22 C21 H21 120.2 . . ?
C36 C35 H35 119.7 . . ?
C34 C35 C36 120.6(3) . . ?
C34 C35 H35 119.7 . . ?
C33 C34 H34 120.4 . . ?
C35 C34 C33 119.3(3) . . ?
C35 C34 H34 120.4 . . ?
S1 C2 H2A 109.5 . . ?
S1 C2 H2B 109.5 . . ?
S1 C2 H2C 109.5 . . ?
H2A C2 H2B 109.5 . . ?
H2A C2 H2C 109.5 . . ?
H2B C2 H2C 109.5 . . ?
C25 B1 C43 111.9(2) . . ?
C37 B1 C43 111.8(2) . . ?
C37 B1 C25 107.15(19) . . ?
C31 B1 C43 107.36(19) . . ?
C31 B1 C25 109.7(2) . . ?
C31 B1 C37 109.0(2) . . ?
C26 C27 H27 120.3 . . ?
C28 C27 C26 119.3(3) . . ?
C28 C27 H27 120.3 . . ?
C19 C18 H18 120.2 . . ?
C17 C18 C19 119.6(3) . . ?
C17 C18 H18 120.2 . . ?
C15 C16 H16 120.4 . . ?
C17 C16 C15 119.2(3) . . ?
C17 C16 H16 120.4 . . ?
S1 C1 H1A 109.5 . . ?
S1 C1 H1B 109.5 . . ?
S1 C1 H1C 109.5 . . ?
H1A C1 H1B 109.5 . . ?
H1A C1 H1C 109.5 . . ?
H1B C1 H1C 109.5 . . ?
C18 C17 H17 120.1 . . ?
C16 C17 C18 119.9(3) . . ?
C16 C17 H17 120.1 . . ?
S2 C3 H3A 109.5 . . ?
S2 C3 H3B 109.5 . . ?
S2 C3 H3C 109.5 . . ?
H3A C3 H3B 109.5 . . ?
H3A C3 H3C 109.5 . . ?
H3B C3 H3C 109.5 . . ?
N5 C73 C74 174.2(9) . . ?
C73 C74 H74A 109.5 . . ?
C73 C74 H74B 109.5 . . ?
C73 C74 H74C 109.5 . . ?
H74A C74 H74B 109.5 . . ?
H74A C74 H74C 109.5 . . ?
H74B C74 H74C 109.5 . . ?
S1A O1A Ru2 136.8(18) . . ?
O1A S1A C1A 109(2) . . ?
O1A S1A C2A 114.3(17) . . ?
C1A S1A C2A 98(2) . . ?
S1A C1A H1AA 109.5 . . ?
S1A C1A H1AB 109.5 . . ?
S1A C1A H1AC 109.5 . . ?
H1AA C1A H1AB 109.5 . . ?
H1AA C1A H1AC 109.5 . . ?
H1AB C1A H1AC 109.5 . . ?
S1A C2A H2AA 109.5 . . ?
S1A C2A H2AB 109.5 . . ?
S1A C2A H2AC 109.5 . . ?
H2AA C2A H2AB 109.5 . . ?
H2AA C2A H2AC 109.5 . . ?
H2AB C2A H2AC 109.5 . . ?
N1 Ru2 N3 176.5(3) . . ?
N4 Ru2 N3 82.6(2) . . ?
N4 Ru2 N1 100.4(3) . . ?
N4 Ru2 N2 96.2(3) . . ?
N2 Ru2 N3 95.64(19) . . ?
N2 Ru2 N1 82.21(19) . . ?
O1A Ru2 N3 93.9(8) . . ?
O1A Ru2 N1 83.4(7) . . ?
O1A Ru2 N4 172.6(9) . . ?
O1A Ru2 N2 90.7(9) . . ?
O2A Ru2 N3 93.1(10) . . ?
O2A Ru2 N1 89.2(10) . . ?
O2A Ru2 N4 81.2(11) . . ?
O2A Ru2 N2 170.5(11) . . ?
O2A Ru2 O1A 92.5(14) . . ?
S2A O2A Ru2 126.2(19) . . ?
O2A S2A C3A 103(2) . . ?
O2A S2A C4A 106(4) . . ?
C4A S2A C3A 107(4) . . ?
S2A C3A H3AA 109.5 . . ?
S2A C3A H3AB 109.5 . . ?
S2A C3A H3AC 109.5 . . ?
H3AA C3A H3AB 109.5 . . ?
H3AA C3A H3AC 109.5 . . ?
H3AB C3A H3AC 109.5 . . ?
S2A C4A H4AA 109.5 . . ?
S2A C4A H4AB 109.5 . . ?
S2A C4A H4AC 109.5 . . ?
H4AA C4A H4AB 109.5 . . ?
H4AA C4A H4AC 109.5 . . ?
H4AB C4A H4AC 109.5 . . ?

loop_
_geom_bond_atom_site_label_1
_geom_bond_atom_site_label_2
_geom_bond_distance
_geom_bond_site_symmetry_2
_geom_bond_publ_flag
Ru1 S2 2.2777(11) . ?
Ru1 S1 2.2698(15) . ?
Ru1 N3 2.073(2) . ?
Ru1 N1 2.082(2) . ?
Ru1 N4 2.113(3) . ?
Ru1 N2 2.117(2) . ?
S2 O2 1.479(2) . ?
S2 C4 1.774(6) . ?
S2 C3 1.778(3) . ?
S1 O1 1.476(2) . ?
S1 C2 1.794(4) . ?
S1 C1 1.783(3) . ?
N3 C19 1.364(3) . ?
N3 C15 1.354(4) . ?
N3 Ru2 2.099(5) . ?
N1 C9 1.360(3) . ?
N1 C5 1.346(3) . ?
N1 Ru2 2.028(5) . ?
N4 C20 1.370(3) . ?
N4 C24 1.336(4) . ?
N4 Ru2 1.883(6) . ?
N2 C10 1.355(3) . ?
N2 C14 1.342(3) . ?
N2 Ru2 1.983(5) . ?
C43 C44 1.413(3) . ?
C43 C48 1.403(3) . ?
C43 B1 1.648(4) . ?
C25 C30 1.401(4) . ?
C25 C26 1.400(4) . ?
C25 B1 1.648(4) . ?
C49 C50 1.401(4) . ?
C49 C54 1.395(3) . ?
C49 B2 1.646(4) . ?
C44 H44 0.9500 . ?
C44 C45 1.389(3) . ?
C37 C42 1.400(3) . ?
C37 C38 1.408(3) . ?
C37 B1 1.644(4) . ?
C9 C10 1.477(4) . ?
C9 C8 1.388(4) . ?
C42 H42 0.9500 . ?
C42 C41 1.398(4) . ?
C68 H68 0.9500 . ?
C68 C67 1.400(3) . ?
C68 C69 1.395(4) . ?
C55 C56 1.409(3) . ?
C55 C60 1.399(3) . ?
C55 B2 1.637(4) . ?
C67 C72 1.409(3) . ?
C67 B2 1.646(4) . ?
C72 H72 0.9500 . ?
C72 C71 1.386(4) . ?
C10 C11 1.392(4) . ?
C32 H32 0.9500 . ?
C32 C31 1.394(4) . ?
C32 C33 1.393(4) . ?
C45 H45 0.9500 . ?
C45 C46 1.388(4) . ?
C56 H56 0.9500 . ?
C56 C57 1.387(4) . ?
C38 H38 0.9500 . ?
C38 C39 1.387(3) . ?
C50 H50 0.9500 . ?
C50 C51 1.387(3) . ?
C48 H48 0.9500 . ?
C48 C47 1.393(4) . ?
C47 H47 0.9500 . ?
C47 C46 1.380(4) . ?
C31 C36 1.402(4) . ?
C31 B1 1.641(4) . ?
C60 H60 0.9500 . ?
C60 C59 1.390(4) . ?
C61 C66 1.413(4) . ?
C61 C62 1.399(3) . ?
C61 B2 1.645(4) . ?
C30 H30 0.9500 . ?
C30 C29 1.392(4) . ?
C33 H33 0.9500 . ?
C33 C34 1.381(4) . ?
C46 H46 0.9500 . ?
C51 H51 0.9500 . ?
C51 C52 1.379(4) . ?
C57 H57 0.9500 . ?
C57 C58 1.383(4) . ?
C13 H13 0.9500 . ?
C13 C14 1.382(4) . ?
C13 C12 1.374(4) . ?
C39 H39 0.9500 . ?
C39 C40 1.383(4) . ?
C40 H40 0.9500 . ?
C40 C41 1.378(4) . ?
C66 H66 0.9500 . ?
C66 C65 1.379(4) . ?
C63 H63 0.9500 . ?
C63 C62 1.390(4) . ?
C63 C64 1.387(4) . ?
C41 H41 0.9500 . ?
C8 H8 0.9500 . ?
C8 C7 1.387(4) . ?
C19 C20 1.476(4) . ?
C19 C18 1.382(4) . ?
C62 H62 0.9500 . ?
C71 H71 0.9500 . ?
C71 C70 1.387(4) . ?
C26 H26 0.9500 . ?
C26 C27 1.391(4) . ?
C65 H65 0.9500 . ?
C65 C64 1.381(4) . ?
C58 H58 0.9500 . ?
C58 C59 1.381(4) . ?
C14 H14 0.9500 . ?
C70 H70 0.9500 . ?
C70 C69 1.382(4) . ?
C7 H7 0.9500 . ?
C7 C6 1.377(4) . ?
C54 H54 0.9500 . ?
C54 C53 1.400(4) . ?
C23 H23 0.9500 . ?
C23 C22 1.374(4) . ?
C23 C24 1.380(4) . ?
C69 H69 0.9500 . ?
C64 H64 0.9500 . ?
C12 H12 0.9500 . ?
C12 C11 1.386(4) . ?
C15 H15 0.9500 . ?
C15 C16 1.387(4) . ?
C4 H4A 0.9800 . ?
C4 H4B 0.9800 . ?
C4 H4C 0.9800 . ?
C52 H52 0.9500 . ?
C52 C53 1.378(4) . ?
C11 H11 0.9500 . ?
C59 H59 0.9500 . ?
C5 H5 0.9500 . ?
C5 C6 1.383(4) . ?
C53 H53 0.9500 . ?
C29 H29 0.9500 . ?
C29 C28 1.381(4) . ?
C20 C21 1.391(4) . ?
C22 H22 0.9500 . ?
C22 C21 1.376(4) . ?
C24 H24 0.9500 . ?
C36 H36 0.9500 . ?
C36 C35 1.395(4) . ?
C6 H6 0.9500 . ?
C28 H28 0.9500 . ?
C28 C27 1.376(4) . ?
C21 H21 0.9500 . ?
C35 H35 0.9500 . ?
C35 C34 1.370(4) . ?
C34 H34 0.9500 . ?
C2 H2A 0.9800 . ?
C2 H2B 0.9800 . ?
C2 H2C 0.9800 . ?
C27 H27 0.9500 . ?
C18 H18 0.9500 . ?
C18 C17 1.372(5) . ?
C16 H16 0.9500 . ?
C16 C17 1.357(5) . ?
C1 H1A 0.9800 . ?
C1 H1B 0.9800 . ?
C1 H1C 0.9800 . ?
C17 H17 0.9500 . ?
C3 H3A 0.9800 . ?
C3 H3B 0.9800 . ?
C3 H3C 0.9800 . ?
C73 N5 1.185(10) . ?
C73 C74 1.321(10) . ?
C74 H74A 0.9800 . ?
C74 H74B 0.9800 . ?
C74 H74C 0.9800 . ?
O1A S1A 1.561(17) . ?
O1A Ru2 1.81(3) . ?
S1A C1A 1.69(4) . ?
S1A C2A 1.80(4) . ?
C1A H1AA 0.9800 . ?
C1A H1AB 0.9800 . ?
C1A H1AC 0.9800 . ?
C2A H2AA 0.9800 . ?
C2A H2AB 0.9800 . ?
C2A H2AC 0.9800 . ?
Ru2 O2A 1.80(3) . ?
O2A S2A 1.53(3) . ?
S2A C3A 1.76(5) . ?
S2A C4A 1.65(9) . ?
C3A H3AA 0.9800 . ?
C3A H3AB 0.9800 . ?
C3A H3AC 0.9800 . ?
C4A H4AA 0.9800 . ?
C4A H4AB 0.9800 . ?
C4A H4AC 0.9800 . ?

loop_
_geom_torsion_atom_site_label_1
_geom_torsion_atom_site_label_2
_geom_torsion_atom_site_label_3
_geom_torsion_atom_site_label_4
_geom_torsion
_geom_torsion_site_symmetry_1
_geom_torsion_site_symmetry_2
_geom_torsion_site_symmetry_3
_geom_torsion_site_symmetry_4
_geom_torsion_publ_flag
Ru1 N3 C19 C20 3.0(3) . . . . ?
Ru1 N3 C19 C18 -178.1(2) . . . . ?
Ru1 N3 C15 C16 177.9(2) . . . . ?
Ru1 N1 C9 C10 -1.8(3) . . . . ?
Ru1 N1 C9 C8 179.3(2) . . . . ?
Ru1 N1 C5 C6 178.3(2) . . . . ?
Ru1 N4 C20 C19 -4.8(3) . . . . ?
Ru1 N4 C20 C21 176.7(2) . . . . ?
Ru1 N4 C24 C23 -177.0(2) . . . . ?
Ru1 N2 C10 C9 8.5(3) . . . . ?
Ru1 N2 C10 C11 -171.41(19) . . . . ?
Ru1 N2 C14 C13 172.4(2) . . . . ?
N3 C19 C20 N4 1.2(4) . . . . ?
N3 C19 C20 C21 179.7(3) . . . . ?
N3 C19 C18 C17 0.8(5) . . . . ?
N3 C15 C16 C17 -0.9(5) . . . . ?
N3 Ru2 O2A S2A -1(3) . . . . ?
N1 C9 C10 N2 -4.5(3) . . . . ?
N1 C9 C10 C11 175.4(2) . . . . ?
N1 C9 C8 C7 1.3(4) . . . . ?
N1 C5 C6 C7 3.2(5) . . . . ?
N1 Ru2 O2A S2A 177(2) . . . . ?
N4 C20 C21 C22 0.4(4) . . . . ?
N4 Ru2 O2A S2A -82(2) . . . . ?
N2 C10 C11 C12 -2.0(4) . . . . ?
C43 C44 C45 C46 -0.1(4) . . . . ?
C43 C48 C47 C46 1.4(4) . . . . ?
C25 C30 C29 C28 -0.5(5) . . . . ?
C25 C26 C27 C28 1.1(4) . . . . ?
C49 C50 C51 C52 -1.1(4) . . . . ?
C49 C54 C53 C52 -0.7(5) . . . . ?
C44 C43 C48 C47 -2.0(4) . . . . ?
C44 C43 B1 C25 72.8(3) . . . . ?
C44 C43 B1 C37 -167.0(2) . . . . ?
C44 C43 B1 C31 -47.6(3) . . . . ?
C44 C45 C46 C47 -0.7(4) . . . . ?
C37 C42 C41 C40 0.2(4) . . . . ?
C37 C38 C39 C40 0.9(4) . . . . ?
C9 N1 C5 C6 -0.9(4) . . . . ?
C9 C10 C11 C12 178.1(2) . . . . ?
C9 C8 C7 C6 1.0(4) . . . . ?
C42 C37 C38 C39 -3.0(4) . . . . ?
C42 C37 B1 C43 122.2(2) . . . . ?
C42 C37 B1 C25 -114.8(2) . . . . ?
C42 C37 B1 C31 3.7(3) . . . . ?
C68 C67 C72 C71 3.7(4) . . . . ?
C68 C67 B2 C49 129.3(2) . . . . ?
C68 C67 B2 C55 9.1(3) . . . . ?
C68 C67 B2 C61 -110.1(3) . . . . ?
C55 C56 C57 C58 1.2(4) . . . . ?
C55 C60 C59 C58 -0.4(4) . . . . ?
C67 C68 C69 C70 -0.6(4) . . . . ?
C67 C72 C71 C70 -1.8(4) . . . . ?
C72 C67 B2 C49 -50.6(3) . . . . ?
C72 C67 B2 C55 -170.9(2) . . . . ?
C72 C67 B2 C61 69.9(3) . . . . ?
C72 C71 C70 C69 -1.6(4) . . . . ?
C10 N2 C14 C13 -1.4(4) . . . . ?
C10 C9 C8 C7 -177.4(2) . . . . ?
C32 C31 C36 C35 -1.5(4) . . . . ?
C32 C31 B1 C43 -45.0(3) . . . . ?
C32 C31 B1 C25 -166.7(2) . . . . ?
C32 C31 B1 C37 76.3(3) . . . . ?
C32 C33 C34 C35 -1.1(4) . . . . ?
C56 C55 C60 C59 2.0(4) . . . . ?
C56 C55 B2 C49 173.4(2) . . . . ?
C56 C55 B2 C67 -68.1(3) . . . . ?
C56 C55 B2 C61 53.9(3) . . . . ?
C56 C57 C58 C59 0.5(4) . . . . ?
C38 C37 C42 C41 2.4(3) . . . . ?
C38 C37 B1 C43 -58.6(3) . . . . ?
C38 C37 B1 C25 64.3(3) . . . . ?
C38 C37 B1 C31 -177.1(2) . . . . ?
C38 C39 C40 C41 1.8(4) . . . . ?
C50 C49 C54 C53 -1.2(4) . . . . ?
C50 C49 B2 C55 70.1(3) . . . . ?
C50 C49 B2 C67 -50.4(3) . . . . ?
C50 C49 B2 C61 -172.1(2) . . . . ?
C50 C51 C52 C53 -0.9(4) . . . . ?
C48 C43 C44 C45 1.3(3) . . . . ?
C48 C43 B1 C25 -109.0(3) . . . . ?
C48 C43 B1 C37 11.2(3) . . . . ?
C48 C43 B1 C31 130.6(2) . . . . ?
C48 C47 C46 C45 0.0(4) . . . . ?
C31 C32 C33 C34 -0.1(4) . . . . ?
C31 C36 C35 C34 0.4(5) . . . . ?
C60 C55 C56 C57 -2.4(4) . . . . ?
C60 C55 B2 C49 -5.5(3) . . . . ?
C60 C55 B2 C67 113.0(3) . . . . ?
C60 C55 B2 C61 -125.0(3) . . . . ?
C61 C66 C65 C64 1.0(4) . . . . ?
C30 C25 C26 C27 -0.6(4) . . . . ?
C30 C25 B1 C43 -33.5(3) . . . . ?
C30 C25 B1 C37 -156.4(2) . . . . ?
C30 C25 B1 C31 85.5(3) . . . . ?
C30 C29 C28 C27 1.0(5) . . . . ?
C33 C32 C31 C36 1.4(4) . . . . ?
C33 C32 C31 B1 -173.8(2) . . . . ?
C51 C52 C53 C54 1.8(4) . . . . ?
C57 C58 C59 C60 -1.0(4) . . . . ?
C13 C12 C11 C10 -0.7(4) . . . . ?
C39 C40 C41 C42 -2.4(4) . . . . ?
C66 C61 C62 C63 0.5(4) . . . . ?
C66 C61 B2 C49 -74.0(3) . . . . ?
C66 C61 B2 C55 45.7(3) . . . . ?
C66 C61 B2 C67 167.0(2) . . . . ?
C66 C65 C64 C63 -0.2(4) . . . . ?
C8 C9 C10 N2 174.3(2) . . . . ?
C8 C9 C10 C11 -5.8(4) . . . . ?
C8 C7 C6 C5 -3.1(4) . . . . ?
C19 N3 C15 C16 0.4(4) . . . . ?
C19 C20 C21 C22 -178.0(3) . . . . ?
C19 C18 C17 C16 -1.3(6) . . . . ?
C62 C61 C66 C65 -1.1(4) . . . . ?
C62 C61 B2 C49 102.5(3) . . . . ?
C62 C61 B2 C55 -137.8(2) . . . . ?
C62 C61 B2 C67 -16.6(3) . . . . ?
C62 C63 C64 C65 -0.5(4) . . . . ?
C71 C70 C69 C68 2.7(4) . . . . ?
C26 C25 C30 C29 0.3(4) . . . . ?
C26 C25 B1 C43 149.6(2) . . . . ?
C26 C25 B1 C37 26.8(3) . . . . ?
C26 C25 B1 C31 -91.4(3) . . . . ?
C14 N2 C10 C9 -177.0(2) . . . . ?
C14 N2 C10 C11 3.0(4) . . . . ?
C14 C13 C12 C11 2.3(4) . . . . ?
C54 C49 C50 C51 2.1(4) . . . . ?
C54 C49 B2 C55 -108.4(3) . . . . ?
C54 C49 B2 C67 131.2(3) . . . . ?
C54 C49 B2 C61 9.4(3) . . . . ?
C23 C22 C21 C20 0.5(4) . . . . ?
C69 C68 C67 C72 -2.5(4) . . . . ?
C69 C68 C67 B2 177.5(2) . . . . ?
C64 C63 C62 C61 0.3(4) . . . . ?
C12 C13 C14 N2 -1.3(4) . . . . ?
C15 N3 C19 C20 -179.2(2) . . . . ?
C15 N3 C19 C18 -0.4(4) . . . . ?
C15 C16 C17 C18 1.3(6) . . . . ?
C5 N1 C9 C10 177.5(2) . . . . ?
C5 N1 C9 C8 -1.4(4) . . . . ?
C29 C28 C27 C26 -1.3(5) . . . . ?
C20 N4 C24 C23 0.0(4) . . . . ?
C20 N4 Ru2 N3 9.9(3) . . . . ?
C20 N4 Ru2 N1 -168.2(2) . . . . ?
C20 N4 Ru2 N2 -85.0(3) . . . . ?
C20 N4 Ru2 O2A 104.2(10) . . . . ?
C20 C19 C18 C17 179.5(3) . . . . ?
C22 C23 C24 N4 1.0(5) . . . . ?
C24 N4 C20 C19 177.9(2) . . . . ?
C24 N4 C20 C21 -0.7(4) . . . . ?
C24 N4 Ru2 N3 -177.8(2) . . . . ?
C24 N4 Ru2 N1 4.1(4) . . . . ?
C24 N4 Ru2 N2 87.3(3) . . . . ?
C24 N4 Ru2 O2A -83.4(11) . . . . ?
C24 C23 C22 C21 -1.2(5) . . . . ?
C36 C31 B1 C43 140.3(3) . . . . ?
C36 C31 B1 C25 18.5(3) . . . . ?
C36 C31 B1 C37 -98.5(3) . . . . ?
C36 C35 C34 C33 1.0(5) . . . . ?
B2 C49 C50 C51 -176.5(2) . . . . ?
B2 C49 C54 C53 177.3(3) . . . . ?
B2 C55 C56 C57 178.6(2) . . . . ?
B2 C55 C60 C59 -179.1(2) . . . . ?
B2 C67 C72 C71 -176.3(2) . . . . ?
B2 C61 C66 C65 175.7(2) . . . . ?
B2 C61 C62 C63 -176.1(2) . . . . ?
B1 C43 C44 C45 179.7(2) . . . . ?
B1 C43 C48 C47 179.7(2) . . . . ?
B1 C25 C30 C29 -176.8(3) . . . . ?
B1 C25 C26 C27 176.6(2) . . . . ?
B1 C37 C42 C41 -178.4(2) . . . . ?
B1 C37 C38 C39 177.8(2) . . . . ?
B1 C31 C36 C35 173.5(3) . . . . ?
C18 C19 C20 N4 -177.6(3) . . . . ?
C18 C19 C20 C21 0.9(5) . . . . ?
O1A Ru2 O2A S2A 93(3) . . . . ?
S1A O1A Ru2 N3 166(3) . . . . ?
S1A O1A Ru2 N1 -16(3) . . . . ?
S1A O1A Ru2 N2 -98(3) . . . . ?
S1A O1A Ru2 O2A 73(3) . . . . ?
Ru2 N3 C19 C20 6.2(3) . . . . ?
Ru2 N3 C19 C18 -175.0(3) . . . . ?
Ru2 N3 C15 C16 173.5(3) . . . . ?
Ru2 N1 C9 C10 5.5(3) . . . . ?
Ru2 N1 C9 C8 -173.4(3) . . . . ?
Ru2 N1 C5 C6 169.6(3) . . . . ?
Ru2 N4 C20 C19 -9.3(4) . . . . ?
Ru2 N4 C20 C21 172.2(3) . . . . ?
Ru2 N4 C24 C23 -172.3(3) . . . . ?
Ru2 N2 C10 C9 1.2(3) . . . . ?
Ru2 N2 C10 C11 -178.8(3) . . . . ?
Ru2 N2 C14 C13 -179.4(3) . . . . ?
Ru2 O1A S1A C1A 105(3) . . . . ?
Ru2 O1A S1A C2A -147(3) . . . . ?
Ru2 O2A S2A C3A 167(3) . . . . ?
Ru2 O2A S2A C4A -81(5) . . . . ?
